data_1574703
loop_
_publ_author_name
'Sun, Mingxia'
'Chen, Jia'
'Zhang, Ting'
'Xu, Wei'
'He, Jing'
'Zhang, Yunyun'
'Liu, Huifeng'
'Zhang, Shuang'
'Wang, Juanjuan'
'Li, Xin'
'Yang, Yali'
'Qiu, Hongdeng'

_publ_section_title
;
 Flexible phosphonium and sulfonate pair-to-pair self-assembled ionic
 organic single crystals for iodine capture
;
_journal_issue 26
_journal_name_full 'Chemical Science'
_journal_page_first 11858
_journal_page_last 11869
_journal_paper_doi 10.1039/D5SC02039E
_journal_volume 16
_journal_year 2025
_chemical_formula_moiety 'C40 H38 P2, 0.5(C16 H6 O12 S4), 2(C H4 O), 3(H2 O)'
_chemical_formula_sum 'C50 H55 O11 P2 S2'
_chemical_formula_weight 958.00
_space_group_crystal_system monoclinic
_space_group_IT_number 14
_space_group_name_Hall '-P 2yn'
_space_group_name_H-M_alt 'P 1 21/n 1'
_atom_sites_solution_hydrogens mixed
_atom_sites_solution_primary dual
_audit_creation_date 2024-01-05
_audit_creation_method
;
Olex2 1.5
(compiled 2023.08.24 svn.re1ec1418 for OlexSys, GUI svn.r6817)
;
_audit_update_record
;
2025-01-08 deposited with the CCDC.	2025-05-22 downloaded from the CCDC.
;
_cell_angle_alpha 90
_cell_angle_beta 106.827(2)
_cell_angle_gamma 90
_cell_formula_units_Z 4
_cell_length_a 13.4375(15)
_cell_length_b 19.787(2)
_cell_length_c 18.4255(19)
_cell_measurement_reflns_used 9887
_cell_measurement_temperature 296.15
_cell_measurement_theta_max 31.017
_cell_measurement_theta_min 2.213
_cell_volume 4689.4(9)
_computing_cell_refinement 'SAINT v7.68A (Bruker, 2009)'
_computing_data_reduction 'SAINT v7.68A (Bruker, 2009)'
_computing_molecular_graphics 'Olex2 1.5 (Dolomanov et al., 2009)'
_computing_publication_material 'Olex2 1.5 (Dolomanov et al., 2009)'
_computing_structure_refinement 'XL  (Sheldrick, 2008)'
_computing_structure_solution 'SHELXT 2018/2 (Sheldrick, 2018)'
_diffrn_ambient_temperature 296.15
_diffrn_measured_fraction_theta_full 0.998
_diffrn_measured_fraction_theta_max 0.996
_diffrn_measurement_device_type 'CCD area detector'
_diffrn_measurement_method 'phi and omega scans'
_diffrn_radiation_monochromator graphite
_diffrn_radiation_type MoK\a
_diffrn_radiation_wavelength 0.71073
_diffrn_reflns_av_R_equivalents 0.0246
_diffrn_reflns_av_unetI/netI 0.0305
_diffrn_reflns_Laue_measured_fraction_full 0.998
_diffrn_reflns_Laue_measured_fraction_max 0.996
_diffrn_reflns_limit_h_max 17
_diffrn_reflns_limit_h_min -16
_diffrn_reflns_limit_k_max 13
_diffrn_reflns_limit_k_min -25
_diffrn_reflns_limit_l_max 21
_diffrn_reflns_limit_l_min -23
_diffrn_reflns_number 28540
_diffrn_reflns_point_group_measured_fraction_full 0.998
_diffrn_reflns_point_group_measured_fraction_max 0.996
_diffrn_reflns_theta_full 25.242
_diffrn_reflns_theta_max 27.484
_diffrn_reflns_theta_min 1.547
_diffrn_source_current 25.0
_diffrn_source_power 1.125
_diffrn_source_voltage 45.0
_exptl_absorpt_coefficient_mu 0.243
_exptl_absorpt_correction_T_max 0.7462
_exptl_absorpt_correction_T_min 0.6068
_exptl_absorpt_correction_type multi-scan
_exptl_absorpt_process_details
;
SADABS-2008/1 (Bruker,2008) was used for absorption correction.
wR2(int) was 0.1298 before and 0.0417 after correction.
The Ratio of minimum to maximum transmission is 0.8132.
The \l/2 correction factor is 0.0015.
;
_exptl_crystal_density_diffrn 1.357
_exptl_crystal_description block
_exptl_crystal_F_000 2020
_exptl_crystal_size_max 0.16
_exptl_crystal_size_mid 0.14
_exptl_crystal_size_min 0.13
_refine_diff_density_max 0.602
_refine_diff_density_min -0.475
_refine_diff_density_rms 0.056
_refine_ls_extinction_method none
_refine_ls_goodness_of_fit_ref 1.030
_refine_ls_hydrogen_treatment constr
_refine_ls_matrix_type full
_refine_ls_number_parameters 618
_refine_ls_number_reflns 10711
_refine_ls_number_restraints 31
_refine_ls_restrained_S_all 1.034
_refine_ls_R_factor_all 0.0509
_refine_ls_R_factor_gt 0.0405
_refine_ls_shift/su_max 0.001
_refine_ls_shift/su_mean 0.000
_refine_ls_structure_factor_coef Fsqd
_refine_ls_weighting_details 'w=1/[\s^2^(Fo^2^)+(0.0572P)^2^+2.9471P] where P=(Fo^2^+2Fc^2^)/3'
_refine_ls_weighting_scheme calc
_refine_ls_wR_factor_gt 0.1077
_refine_ls_wR_factor_ref 0.1149
_reflns_Friedel_coverage 0.000
_reflns_number_gt 8934
_reflns_number_total 10711
_reflns_threshold_expression 'I > 2\s(I)'
_cod_data_source_file d5sc02039e2.cif
_cod_data_source_block 1_CCDC1
_cod_depositor_comments 'Adding full bibliography for 1574702--1574705.cif.'
_cod_database_code 1574703
_shelx_shelxl_version_number 2019/2
_shelx_space_group_comment
;
The symmetry employed for this shelxl refinement is uniquely defined
by the following loop, which should always be used as a source of
symmetry information in preference to the above space-group names.
They are only intended as comments.
;
_shelx_estimated_absorpt_t_max 0.969
_shelx_estimated_absorpt_t_min 0.962
_olex2_refinement_description
;
1. Fixed Uiso
 At 1.2 times of:
  All C(H) groups, All C(H,H) groups
 At 1.5 times of:
  All C(H,H,H) groups, All O(H) groups, All O(H,H) groups
2. Restrained distances
 O10-C50 \\sim O10A-C50A
 with sigma of 0.02
3. Uiso/Uaniso restraints and constraints
O10 \\sim C50 \\sim O10A \\sim C50A: within 2A with sigma of 0.01 and sigma for
terminal atoms of 0.02 within 2A
O10A \\sim C50A: within 2A with sigma of 0.005 and sigma for terminal atoms of
0.01 within 2A
4. Others
 Sof(O10A)=Sof(H10B)=Sof(C50A)=Sof(H50D)=Sof(H50E)=Sof(H50F)=1-FVAR(1)
 Sof(O10)=Sof(H10A)=Sof(C50)=Sof(H50A)=Sof(H50B)=Sof(H50C)=FVAR(1)
5.a Riding coordinates:
 C50(H50A,H50B,H50C), C50A(H50D,H50E,H50F)
5.b Free rotating group:
 O11(H11A,H11B), O9(H9A,H9B), O7(H7A,H7B)
5.c Secondary CH2 refined with riding coordinates:
 C22(H22A,H22B), C20(H20A,H20B), C21(H21A,H21B), C19(H19A,H19B)
5.d Aromatic/amide H refined with riding coordinates:
 C48(H48), C47(H47), C42(H42), C18(H18), C6(H6), C12(H12), C17(H17), C8(H8),
 C28(H28), C2(H2), C15(H15), C36(H36), C40(H40), C14(H14), C27(H27), C38(H38),
 C37(H37), C26(H26), C16(H16), C30(H30), C3(H3), C4(H4), C11(H11), C24(H24),
 C39(H39), C9(H9), C34(H34), C5(H5), C31(H31), C32(H32), C25(H25), C10(H10),
 C33(H33)
5.e Idealised Me refined as rotating group:
 C49(H49A,H49B,H49C)
5.f Idealised tetrahedral OH refined as rotating group:
 O8(H8A), O10(H10A), O10A(H10B)
;
_olex2_submission_special_instructions 'No special instructions were received'

loop_
_space_group_symop_operation_xyz
'x, y, z'
'-x+1/2, y+1/2, -z+1/2'
'-x, -y, -z'
'x-1/2, -y-1/2, z-1/2'

loop_
_atom_site_label
_atom_site_type_symbol
_atom_site_fract_x
_atom_site_fract_y
_atom_site_fract_z
_atom_site_U_iso_or_equiv
_atom_site_adp_type
_atom_site_occupancy
_atom_site_site_symmetry_order
_atom_site_calc_flag
_atom_site_refinement_flags_posn
_atom_site_refinement_flags_adp
_atom_site_refinement_flags_occupancy
_atom_site_disorder_assembly
_atom_site_disorder_group
S1 S 0.31544(3) 0.38941(2) 0.03197(2) 0.01967(10) Uani 1 1 d . . . . .
S2 S 0.19480(3) 0.51310(2) 0.25481(2) 0.02230(10) Uani 1 1 d . . . . .
P2 P 0.31240(3) 0.64866(2) -0.03393(3) 0.02033(10) Uani 1 1 d . . . . .
P1 P 0.56869(3) 0.62024(2) 0.28811(2) 0.02066(10) Uani 1 1 d . . . . .
O1 O 0.26404(10) 0.32556(6) 0.00686(7) 0.0253(3) Uani 1 1 d . . . . .
O2 O 0.34569(10) 0.42525(6) -0.02736(8) 0.0264(3) Uani 1 1 d . . . . .
O3 O 0.40112(10) 0.38331(7) 0.10133(8) 0.0272(3) Uani 1 1 d . . . . .
O11 O 0.62612(11) 1.00101(8) 0.06976(8) 0.0347(3) Uani 1 1 d G . . . .
H11A H 0.613911 0.999051 0.021867 0.052 Uiso 1 1 d G U . . .
H11B H 0.567840 1.010852 0.076379 0.052 Uiso 1 1 d G U . . .
O6 O 0.17220(11) 0.58507(7) 0.25704(7) 0.0305(3) Uani 1 1 d . . . . .
O5 O 0.12820(11) 0.47186(7) 0.28627(8) 0.0320(3) Uani 1 1 d . . . . .
O4 O 0.30438(11) 0.49873(8) 0.28591(8) 0.0360(3) Uani 1 1 d . . . . .
O9 O 0.42576(12) 1.02371(9) 0.08924(9) 0.0385(3) Uani 1 1 d G . . . .
H9A H 0.415924 1.003338 0.127143 0.058 Uiso 1 1 d G U . . .
H9B H 0.401035 1.063040 0.090778 0.058 Uiso 1 1 d G U . . .
C46 C 0.06635(13) 0.50783(8) 0.10515(9) 0.0184(3) Uani 1 1 d . . . . .
C44 C 0.12756(12) 0.45910(8) 0.00208(9) 0.0178(3) Uani 1 1 d . . . . .
C43 C 0.22014(12) 0.44024(8) 0.05670(10) 0.0189(3) Uani 1 1 d . . . . .
C48 C -0.10742(13) 0.55471(8) 0.07729(10) 0.0204(3) Uani 1 1 d . . . . .
H48 H -0.159031 0.575138 0.094114 0.024 Uiso 1 1 calc R U . . .
C47 C -0.01623(13) 0.53904(9) 0.12821(10) 0.0210(3) Uani 1 1 d . . . . .
H47 H -0.006477 0.548590 0.179223 0.025 Uiso 1 1 calc R U . . .
C45 C 0.04885(12) 0.49213(8) 0.02694(9) 0.0172(3) Uani 1 1 d . . . . .
C41 C 0.16304(13) 0.49159(8) 0.15659(9) 0.0195(3) Uani 1 1 d . . . . .
C42 C 0.23766(13) 0.45708(8) 0.13223(10) 0.0205(3) Uani 1 1 d . . . . .
H42 H 0.300248 0.445138 0.167227 0.025 Uiso 1 1 calc R U . . .
C13 C 0.68916(13) 0.64033(9) 0.26966(10) 0.0222(3) Uani 1 1 d . . . . .
O7 O 0.5754(2) 0.73584(11) -0.18476(13) 0.0754(7) Uani 1 1 d G . . . .
H7A H 0.591960 0.700328 -0.157891 0.113 Uiso 1 1 d G U . . .
H7B H 0.602818 0.767880 -0.154936 0.113 Uiso 1 1 d G U . . .
C22 C 0.39191(14) 0.58323(9) 0.02192(10) 0.0235(4) Uani 1 1 d . . . . .
H22A H 0.357649 0.540089 0.007425 0.028 Uiso 1 1 calc R U . . .
H22B H 0.457590 0.581795 0.009956 0.028 Uiso 1 1 calc R U . . .
C7 C 0.48028(14) 0.69025(9) 0.26369(10) 0.0227(3) Uani 1 1 d . . . . .
C29 C 0.29106(14) 0.62696(9) -0.13166(10) 0.0230(3) Uani 1 1 d . . . . .
C20 C 0.49888(14) 0.54344(9) 0.15073(10) 0.0250(4) Uani 1 1 d . . . . .
H20A H 0.563712 0.555237 0.140701 0.030 Uiso 1 1 calc R U . . .
H20B H 0.480570 0.497938 0.132016 0.030 Uiso 1 1 calc R U . . .
C1 C 0.59019(14) 0.60162(9) 0.38685(10) 0.0236(4) Uani 1 1 d . . . . .
C35 C 0.18847(14) 0.65750(9) -0.01635(11) 0.0241(4) Uani 1 1 d . . . . .
C21 C 0.41405(14) 0.59205(9) 0.10748(10) 0.0244(4) Uani 1 1 d . . . . .
H21A H 0.350925 0.583772 0.121552 0.029 Uiso 1 1 calc R U . . .
H21B H 0.435846 0.638180 0.121319 0.029 Uiso 1 1 calc R U . . .
C18 C 0.68943(15) 0.66115(9) 0.19676(10) 0.0267(4) Uani 1 1 d . . . . .
H18 H 0.626944 0.667046 0.158983 0.032 Uiso 1 1 calc R U . . .
C6 C 0.63874(16) 0.54135(11) 0.41663(11) 0.0319(4) Uani 1 1 d . . . . .
H6 H 0.659358 0.510870 0.385358 0.038 Uiso 1 1 calc R U . . .
C12 C 0.37774(15) 0.68030(10) 0.26426(11) 0.0284(4) Uani 1 1 d . . . . .
H12 H 0.355864 0.637875 0.275103 0.034 Uiso 1 1 calc R U . . .
C23 C 0.38109(14) 0.72701(9) -0.00986(10) 0.0219(3) Uani 1 1 d . . . . .
C19 C 0.51529(14) 0.54443(9) 0.23660(10) 0.0247(4) Uani 1 1 d . . . . .
H19A H 0.560843 0.507101 0.258582 0.030 Uiso 1 1 calc R U . . .
H19B H 0.448706 0.535650 0.245393 0.030 Uiso 1 1 calc R U . . .
C17 C 0.78244(16) 0.67282(10) 0.18133(11) 0.0302(4) Uani 1 1 d . . . . .
H17 H 0.782727 0.686660 0.133156 0.036 Uiso 1 1 calc R U . . .
C8 C 0.51273(16) 0.75365(10) 0.24756(11) 0.0281(4) Uani 1 1 d . . . . .
H8 H 0.581271 0.760466 0.247713 0.034 Uiso 1 1 calc R U . . .
C28 C 0.33432(15) 0.78432(9) 0.00895(11) 0.0271(4) Uani 1 1 d . . . . .
H28 H 0.264113 0.783763 0.006182 0.032 Uiso 1 1 calc R U . . .
C2 C 0.56124(16) 0.64734(10) 0.43431(11) 0.0289(4) Uani 1 1 d . . . . .
H2 H 0.529881 0.687998 0.414985 0.035 Uiso 1 1 calc R U . . .
C15 C 0.87578(15) 0.64349(10) 0.30936(12) 0.0311(4) Uani 1 1 d . . . . .
H15 H 0.938542 0.637661 0.346879 0.037 Uiso 1 1 calc R U . . .
C36 C 0.09684(15) 0.65353(9) -0.07582(11) 0.0274(4) Uani 1 1 d . . . . .
H36 H 0.099154 0.642191 -0.124291 0.033 Uiso 1 1 calc R U . . .
C40 C 0.18382(15) 0.67423(10) 0.05643(11) 0.0300(4) Uani 1 1 d . . . . .
H40 H 0.244650 0.677043 0.096397 0.036 Uiso 1 1 calc R U . . .
C14 C 0.78265(14) 0.63163(9) 0.32567(11) 0.0254(4) Uani 1 1 d . . . . .
H14 H 0.783005 0.617889 0.374011 0.030 Uiso 1 1 calc R U . . .
C27 C 0.39264(17) 0.84236(10) 0.03186(12) 0.0324(4) Uani 1 1 d . . . . .
H27 H 0.361405 0.880702 0.044686 0.039 Uiso 1 1 calc R U . . .
C38 C -0.00168(15) 0.68346(10) 0.00944(13) 0.0342(5) Uani 1 1 d . . . . .
H38 H -0.065246 0.692804 0.017888 0.041 Uiso 1 1 calc R U . . .
C37 C 0.00184(15) 0.66656(10) -0.06252(13) 0.0333(4) Uani 1 1 d . . . . .
H37 H -0.059377 0.663886 -0.102148 0.040 Uiso 1 1 calc R U . . .
C26 C 0.49635(17) 0.84368(10) 0.03578(12) 0.0338(4) Uani 1 1 d . . . . .
H26 H 0.535167 0.882709 0.051532 0.041 Uiso 1 1 calc R U . . .
C16 C 0.87554(16) 0.66389(10) 0.23773(12) 0.0330(4) Uani 1 1 d . . . . .
H16 H 0.938186 0.671700 0.227190 0.040 Uiso 1 1 calc R U . . .
C30 C 0.25558(17) 0.56195(10) -0.15483(12) 0.0347(5) Uani 1 1 d . . . . .
H30 H 0.250002 0.530040 -0.119152 0.042 Uiso 1 1 calc R U . . .
C3 C 0.57925(17) 0.63221(11) 0.51081(12) 0.0358(5) Uani 1 1 d . . . . .
H3 H 0.559606 0.662686 0.542556 0.043 Uiso 1 1 calc R U . . .
C4 C 0.62617(17) 0.57207(12) 0.53953(12) 0.0383(5) Uani 1 1 d . . . . .
H4 H 0.637633 0.561868 0.590570 0.046 Uiso 1 1 calc R U . . .
C11 C 0.30866(16) 0.73407(11) 0.24855(12) 0.0353(5) Uani 1 1 d . . . . .
H11 H 0.240360 0.727854 0.249293 0.042 Uiso 1 1 calc R U . . .
C24 C 0.48585(16) 0.72880(10) -0.00645(14) 0.0359(5) Uani 1 1 d . . . . .
H24 H 0.517398 0.690714 -0.019521 0.043 Uiso 1 1 calc R U . . .
O8 O -0.0046(3) 0.80505(12) 0.16945(14) 0.0901(8) Uani 1 1 d . . . . .
H8A H 0.022250 0.784070 0.208619 0.135 Uiso 1 1 calc R U . . .
C39 C 0.08867(17) 0.68657(11) 0.06893(13) 0.0348(4) Uani 1 1 d . . . . .
H39 H 0.085581 0.696974 0.117457 0.042 Uiso 1 1 calc R U . . .
C9 C 0.44235(18) 0.80681(10) 0.23120(12) 0.0354(5) Uani 1 1 d . . . . .
H9 H 0.463584 0.849235 0.219799 0.042 Uiso 1 1 calc R U . . .
C34 C 0.30311(18) 0.67365(10) -0.18429(11) 0.0335(4) Uani 1 1 d . . . . .
H34 H 0.328271 0.716704 -0.168923 0.040 Uiso 1 1 calc R U . . .
C5 C 0.65621(17) 0.52694(12) 0.49266(12) 0.0380(5) Uani 1 1 d . . . . .
H5 H 0.688384 0.486613 0.512396 0.046 Uiso 1 1 calc R U . . .
C31 C 0.22876(18) 0.54501(11) -0.23070(13) 0.0388(5) Uani 1 1 d . . . . .
H31 H 0.203624 0.501999 -0.246330 0.047 Uiso 1 1 calc R U . . .
C32 C 0.23935(18) 0.59222(12) -0.28357(12) 0.0383(5) Uani 1 1 d . . . . .
H32 H 0.220806 0.580978 -0.334749 0.046 Uiso 1 1 calc R U . . .
C25 C 0.54294(17) 0.78687(11) 0.01625(15) 0.0413(5) Uani 1 1 d . . . . .
H25 H 0.612951 0.787893 0.018452 0.050 Uiso 1 1 calc R U . . .
C10 C 0.34114(18) 0.79687(11) 0.23180(12) 0.0387(5) Uani 1 1 d . . . . .
H10 H 0.294352 0.832686 0.220859 0.046 Uiso 1 1 calc R U . . .
C33 C 0.2772(2) 0.65562(12) -0.26042(12) 0.0436(6) Uani 1 1 d . . . . .
H33 H 0.285645 0.686750 -0.296001 0.052 Uiso 1 1 calc R U . . .
C49 C 0.0063(3) 0.87360(15) 0.18381(19) 0.0690(9) Uani 1 1 d . . . . .
H49A H -0.033127 0.898138 0.139954 0.104 Uiso 1 1 calc R U . . .
H49B H 0.078343 0.885816 0.195252 0.104 Uiso 1 1 calc R U . . .
H49C H -0.018722 0.884482 0.226198 0.104 Uiso 1 1 calc R U . . .
O10 O 0.17350(15) 0.64529(9) 0.38992(10) 0.0392(5) Uani 0.855(4) 1 d D U P A 1
H10A H 0.174798 0.629714 0.348965 0.059 Uiso 0.855(4) 1 calc R U P A 1
C50 C 0.2790(3) 0.6642(2) 0.4342(2) 0.0682(10) Uani 0.855(4) 1 d D U P A 1
H50A H 0.319642 0.675854 0.400855 0.102 Uiso 0.855(4) 1 d R U P A 1
H50B H 0.275502 0.702344 0.465555 0.102 Uiso 0.855(4) 1 d R U P A 1
H50C H 0.310852 0.626844 0.465555 0.102 Uiso 0.855(4) 1 d R U P A 1
O10A O 0.3131(7) 0.6913(4) 0.5289(5) 0.028(2) Uani 0.145(4) 1 d D U P A 2
H10B H 0.354273 0.712722 0.512531 0.042 Uiso 0.145(4) 1 calc R U P A 2
C50A C 0.2479(19) 0.6500(11) 0.4687(15) 0.076(4) Uani 0.145(4) 1 d D U P A 2
H50D H 0.190996 0.667730 0.428859 0.114 Uiso 0.145(4) 1 d R U P A 2
H50E H 0.221236 0.623670 0.502729 0.114 Uiso 0.145(4) 1 d R U P A 2
H50F H 0.290456 0.621970 0.447349 0.114 Uiso 0.145(4) 1 d R U P A 2

loop_
_atom_site_aniso_label
_atom_site_aniso_U_11
_atom_site_aniso_U_22
_atom_site_aniso_U_33
_atom_site_aniso_U_23
_atom_site_aniso_U_13
_atom_site_aniso_U_12
S1 0.01647(19) 0.0173(2) 0.0264(2) -0.00155(15) 0.00802(16) 0.00211(14)
S2 0.0223(2) 0.0261(2) 0.0194(2) -0.00102(16) 0.00744(16) 0.00035(16)
P2 0.0207(2) 0.0184(2) 0.0223(2) -0.00216(16) 0.00685(17) -0.00204(16)
P1 0.0201(2) 0.0201(2) 0.0212(2) 0.00213(16) 0.00498(17) 0.00074(16)
O1 0.0242(6) 0.0184(6) 0.0340(7) -0.0030(5) 0.0097(5) 0.0002(5)
O2 0.0253(6) 0.0239(6) 0.0356(7) 0.0009(5) 0.0176(6) 0.0024(5)
O3 0.0180(6) 0.0282(7) 0.0329(7) -0.0038(5) 0.0033(5) 0.0063(5)
O11 0.0318(8) 0.0400(8) 0.0311(7) -0.0002(6) 0.0072(6) -0.0030(6)
O6 0.0372(8) 0.0252(7) 0.0283(7) -0.0058(5) 0.0081(6) -0.0027(6)
O5 0.0412(8) 0.0319(7) 0.0285(7) -0.0025(6) 0.0189(6) -0.0069(6)
O4 0.0245(7) 0.0595(10) 0.0218(7) -0.0017(6) 0.0033(5) 0.0082(6)
O9 0.0408(9) 0.0478(9) 0.0324(8) -0.0010(7) 0.0196(7) -0.0036(7)
C46 0.0186(8) 0.0158(8) 0.0227(8) 0.0006(6) 0.0089(6) 0.0006(6)
C44 0.0165(8) 0.0155(7) 0.0233(8) 0.0002(6) 0.0089(6) 0.0003(6)
C43 0.0162(8) 0.0165(8) 0.0262(8) -0.0004(6) 0.0096(7) 0.0008(6)
C48 0.0201(8) 0.0197(8) 0.0246(8) -0.0015(6) 0.0116(7) 0.0020(6)
C47 0.0230(8) 0.0210(8) 0.0216(8) -0.0018(6) 0.0107(7) 0.0004(6)
C45 0.0172(8) 0.0145(7) 0.0217(8) 0.0012(6) 0.0084(7) 0.0006(6)
C41 0.0205(8) 0.0199(8) 0.0197(8) -0.0008(6) 0.0082(6) -0.0008(6)
C42 0.0176(8) 0.0202(8) 0.0236(8) 0.0010(6) 0.0058(6) 0.0007(6)
C13 0.0209(8) 0.0213(8) 0.0243(8) -0.0015(7) 0.0065(7) -0.0006(6)
O7 0.0880(17) 0.0462(11) 0.0699(14) 0.0186(10) -0.0121(12) -0.0056(11)
C22 0.0252(9) 0.0183(8) 0.0262(9) -0.0006(7) 0.0064(7) 0.0000(7)
C7 0.0237(9) 0.0224(9) 0.0202(8) -0.0004(6) 0.0036(7) 0.0024(7)
C29 0.0224(8) 0.0233(9) 0.0238(8) -0.0035(7) 0.0075(7) -0.0005(7)
C20 0.0248(9) 0.0197(8) 0.0290(9) -0.0027(7) 0.0056(7) -0.0010(7)
C1 0.0204(8) 0.0274(9) 0.0230(8) 0.0043(7) 0.0063(7) 0.0005(7)
C35 0.0215(9) 0.0216(8) 0.0303(9) 0.0005(7) 0.0094(7) -0.0021(6)
C21 0.0243(9) 0.0223(9) 0.0256(9) -0.0010(7) 0.0060(7) 0.0003(7)
C18 0.0294(10) 0.0264(9) 0.0235(9) -0.0025(7) 0.0063(7) -0.0026(7)
C6 0.0324(10) 0.0336(11) 0.0308(10) 0.0058(8) 0.0110(8) 0.0095(8)
C12 0.0265(9) 0.0302(10) 0.0280(9) -0.0002(7) 0.0073(8) 0.0024(7)
C23 0.0230(9) 0.0185(8) 0.0243(8) -0.0010(6) 0.0070(7) -0.0021(6)
C19 0.0262(9) 0.0180(8) 0.0287(9) 0.0017(7) 0.0062(7) -0.0010(7)
C17 0.0388(11) 0.0276(10) 0.0287(10) -0.0051(7) 0.0169(8) -0.0055(8)
C8 0.0306(10) 0.0253(9) 0.0273(9) 0.0012(7) 0.0068(8) 0.0006(7)
C28 0.0231(9) 0.0234(9) 0.0344(10) -0.0010(7) 0.0079(8) 0.0024(7)
C2 0.0325(10) 0.0263(9) 0.0277(9) 0.0023(7) 0.0083(8) 0.0004(7)
C15 0.0211(9) 0.0312(10) 0.0387(11) -0.0032(8) 0.0048(8) 0.0000(7)
C36 0.0251(9) 0.0257(9) 0.0304(9) 0.0016(7) 0.0065(8) -0.0040(7)
C40 0.0276(10) 0.0335(10) 0.0298(10) -0.0018(8) 0.0097(8) 0.0005(8)
C14 0.0250(9) 0.0245(9) 0.0257(9) -0.0008(7) 0.0059(7) 0.0005(7)
C27 0.0397(11) 0.0190(9) 0.0381(11) -0.0034(8) 0.0106(9) 0.0005(8)
C38 0.0237(9) 0.0276(10) 0.0562(13) 0.0047(9) 0.0197(9) 0.0000(7)
C37 0.0229(9) 0.0295(10) 0.0448(12) 0.0046(8) 0.0054(8) -0.0040(7)
C26 0.0382(11) 0.0245(10) 0.0355(11) -0.0002(8) 0.0060(9) -0.0114(8)
C16 0.0284(10) 0.0307(10) 0.0446(12) -0.0082(9) 0.0180(9) -0.0039(8)
C30 0.0452(12) 0.0278(10) 0.0328(10) -0.0047(8) 0.0139(9) -0.0113(9)
C3 0.0416(12) 0.0403(12) 0.0279(10) -0.0004(8) 0.0137(9) 0.0010(9)
C4 0.0402(12) 0.0506(13) 0.0251(10) 0.0119(9) 0.0110(9) 0.0041(10)
C11 0.0268(10) 0.0430(12) 0.0345(11) -0.0027(9) 0.0063(8) 0.0096(8)
C24 0.0291(10) 0.0255(10) 0.0599(14) -0.0036(9) 0.0237(10) -0.0006(8)
O8 0.154(3) 0.0562(14) 0.0701(15) -0.0215(11) 0.0484(17) -0.0069(15)
C39 0.0361(11) 0.0337(11) 0.0406(11) -0.0009(9) 0.0204(9) 0.0007(8)
C9 0.0466(12) 0.0237(10) 0.0335(10) 0.0039(8) 0.0077(9) 0.0059(8)
C34 0.0500(13) 0.0215(9) 0.0314(10) -0.0008(8) 0.0156(9) 0.0008(8)
C5 0.0381(12) 0.0415(12) 0.0357(11) 0.0170(9) 0.0127(9) 0.0115(9)
C31 0.0436(12) 0.0343(11) 0.0383(11) -0.0140(9) 0.0117(10) -0.0098(9)
C32 0.0443(12) 0.0427(12) 0.0255(10) -0.0067(9) 0.0063(9) 0.0098(10)
C25 0.0267(10) 0.0334(11) 0.0666(15) -0.0006(10) 0.0181(10) -0.0088(8)
C10 0.0410(12) 0.0369(11) 0.0332(11) -0.0012(9) 0.0028(9) 0.0182(9)
C33 0.0719(17) 0.0332(12) 0.0282(11) 0.0034(9) 0.0186(11) 0.0063(11)
C49 0.098(3) 0.0518(17) 0.075(2) -0.0082(15) 0.0523(19) -0.0133(16)
O10 0.0535(12) 0.0337(10) 0.0365(10) -0.0146(7) 0.0224(9) -0.0017(8)
C50 0.083(3) 0.070(2) 0.057(2) 0.0020(18) 0.029(2) 0.005(2)
O10A 0.018(4) 0.017(4) 0.044(5) -0.001(3) 0.002(4) 0.000(3)
C50A 0.072(8) 0.062(7) 0.089(8) 0.006(7) 0.016(7) 0.015(7)

loop_
_atom_type_symbol
_atom_type_description
_atom_type_scat_dispersion_real
_atom_type_scat_dispersion_imag
_atom_type_scat_source
C C 0.0033 0.0016 'International Tables Vol C Tables 4.2.6.8 and 6.1.1.4'
H H 0.0000 0.0000 'International Tables Vol C Tables 4.2.6.8 and 6.1.1.4'
O O 0.0106 0.0060 'International Tables Vol C Tables 4.2.6.8 and 6.1.1.4'
P P 0.1023 0.0942 'International Tables Vol C Tables 4.2.6.8 and 6.1.1.4'
S S 0.1246 0.1234 'International Tables Vol C Tables 4.2.6.8 and 6.1.1.4'

loop_
_geom_angle_atom_site_label_1
_geom_angle_atom_site_label_2
_geom_angle_atom_site_label_3
_geom_angle
_geom_angle_site_symmetry_1
_geom_angle_site_symmetry_3
_geom_angle_publ_flag
O1 S1 O2 113.30(8) . . ?
O1 S1 O3 112.97(8) . . ?
O1 S1 C43 105.15(8) . . ?
O2 S1 O3 112.18(8) . . ?
O2 S1 C43 107.07(8) . . ?
O3 S1 C43 105.40(8) . . ?
O6 S2 C41 105.69(8) . . ?
O5 S2 O6 112.36(8) . . ?
O5 S2 C41 106.07(8) . . ?
O4 S2 O6 112.18(9) . . ?
O4 S2 O5 113.99(9) . . ?
O4 S2 C41 105.77(8) . . ?
C29 P2 C22 107.35(8) . . ?
C29 P2 C35 108.53(9) . . ?
C29 P2 C23 112.15(8) . . ?
C35 P2 C22 113.28(9) . . ?
C23 P2 C22 107.61(8) . . ?
C23 P2 C35 108.00(8) . . ?
C13 P1 C7 110.47(8) . . ?
C13 P1 C1 110.39(8) . . ?
C13 P1 C19 109.10(8) . . ?
C7 P1 C1 108.24(8) . . ?
C7 P1 C19 112.03(8) . . ?
C1 P1 C19 106.53(9) . . ?
H11A O11 H11B 104.5 . . ?
H9A O9 H9B 104.6 . . ?
C45 C46 C47 118.49(15) . . ?
C41 C46 C47 122.73(15) . . ?
C41 C46 C45 118.78(15) . . ?
C43 C44 C48 123.11(15) . 3_565 ?
C43 C44 C45 118.46(15) . . ?
C45 C44 C48 118.42(15) . 3_565 ?
C44 C43 S1 121.18(13) . . ?
C42 C43 S1 117.77(13) . . ?
C42 C43 C44 120.94(15) . . ?
C44 C48 H48 118.9 3_565 . ?
C47 C48 C44 122.13(15) . 3_565 ?
C47 C48 H48 118.9 . . ?
C46 C47 H47 119.4 . . ?
C48 C47 C46 121.17(15) . . ?
C48 C47 H47 119.4 . . ?
C46 C45 C44 120.24(15) . . ?
C46 C45 C45 120.20(18) . 3_565 ?
C44 C45 C45 119.54(18) . 3_565 ?
C46 C41 S2 122.12(13) . . ?
C42 C41 S2 117.44(13) . . ?
C42 C41 C46 120.44(15) . . ?
C43 C42 C41 120.95(16) . . ?
C43 C42 H42 119.5 . . ?
C41 C42 H42 119.5 . . ?
C18 C13 P1 119.90(14) . . ?
C14 C13 P1 120.31(14) . . ?
C14 C13 C18 119.67(17) . . ?
H7A O7 H7B 104.4 . . ?
P2 C22 H22A 108.6 . . ?
P2 C22 H22B 108.6 . . ?
H22A C22 H22B 107.6 . . ?
C21 C22 P2 114.46(12) . . ?
C21 C22 H22A 108.6 . . ?
C21 C22 H22B 108.6 . . ?
C12 C7 P1 118.20(14) . . ?
C8 C7 P1 121.66(14) . . ?
C8 C7 C12 120.09(17) . . ?
C30 C29 P2 118.00(14) . . ?
C34 C29 P2 121.85(14) . . ?
C34 C29 C30 120.04(17) . . ?
H20A C20 H20B 107.8 . . ?
C21 C20 H20A 109.0 . . ?
C21 C20 H20B 109.0 . . ?
C21 C20 C19 113.14(15) . . ?
C19 C20 H20A 109.0 . . ?
C19 C20 H20B 109.0 . . ?
C6 C1 P1 119.61(14) . . ?
C2 C1 P1 120.78(14) . . ?
C2 C1 C6 119.59(17) . . ?
C36 C35 P2 120.49(14) . . ?
C36 C35 C40 119.49(17) . . ?
C40 C35 P2 119.80(14) . . ?
C22 C21 C20 111.07(15) . . ?
C22 C21 H21A 109.4 . . ?
C22 C21 H21B 109.4 . . ?
C20 C21 H21A 109.4 . . ?
C20 C21 H21B 109.4 . . ?
H21A C21 H21B 108.0 . . ?
C13 C18 H18 120.0 . . ?
C17 C18 C13 119.95(18) . . ?
C17 C18 H18 120.0 . . ?
C1 C6 H6 120.0 . . ?
C5 C6 C1 119.91(19) . . ?
C5 C6 H6 120.0 . . ?
C7 C12 H12 120.2 . . ?
C11 C12 C7 119.55(19) . . ?
C11 C12 H12 120.2 . . ?
C28 C23 P2 122.02(14) . . ?
C28 C23 C24 119.55(17) . . ?
C24 C23 P2 118.34(14) . . ?
P1 C19 H19A 107.8 . . ?
P1 C19 H19B 107.8 . . ?
C20 C19 P1 117.96(12) . . ?
C20 C19 H19A 107.8 . . ?
C20 C19 H19B 107.8 . . ?
H19A C19 H19B 107.2 . . ?
C18 C17 H17 120.0 . . ?
C18 C17 C16 119.92(18) . . ?
C16 C17 H17 120.0 . . ?
C7 C8 H8 120.2 . . ?
C9 C8 C7 119.66(19) . . ?
C9 C8 H8 120.2 . . ?
C23 C28 H28 120.1 . . ?
C27 C28 C23 119.74(18) . . ?
C27 C28 H28 120.1 . . ?
C1 C2 H2 120.0 . . ?
C1 C2 C3 119.93(18) . . ?
C3 C2 H2 120.0 . . ?
C14 C15 H15 119.9 . . ?
C16 C15 H15 119.9 . . ?
C16 C15 C14 120.25(18) . . ?
C35 C36 H36 120.1 . . ?
C37 C36 C35 119.85(18) . . ?
C37 C36 H36 120.1 . . ?
C35 C40 H40 120.0 . . ?
C39 C40 C35 120.02(19) . . ?
C39 C40 H40 120.0 . . ?
C13 C14 C15 119.80(18) . . ?
C13 C14 H14 120.1 . . ?
C15 C14 H14 120.1 . . ?
C28 C27 H27 119.8 . . ?
C26 C27 C28 120.47(18) . . ?
C26 C27 H27 119.8 . . ?
C37 C38 H38 119.8 . . ?
C37 C38 C39 120.39(18) . . ?
C39 C38 H38 119.8 . . ?
C36 C37 H37 119.9 . . ?
C38 C37 C36 120.12(19) . . ?
C38 C37 H37 119.9 . . ?
C27 C26 H26 120.0 . . ?
C27 C26 C25 119.93(18) . . ?
C25 C26 H26 120.0 . . ?
C17 C16 H16 119.8 . . ?
C15 C16 C17 120.40(18) . . ?
C15 C16 H16 119.8 . . ?
C29 C30 H30 120.0 . . ?
C31 C30 C29 119.99(19) . . ?
C31 C30 H30 120.0 . . ?
C2 C3 H3 120.0 . . ?
C4 C3 C2 120.0(2) . . ?
C4 C3 H3 120.0 . . ?
C3 C4 H4 119.9 . . ?
C3 C4 C5 120.12(19) . . ?
C5 C4 H4 119.9 . . ?
C12 C11 H11 120.0 . . ?
C10 C11 C12 120.1(2) . . ?
C10 C11 H11 120.0 . . ?
C23 C24 H24 119.9 . . ?
C25 C24 C23 120.15(19) . . ?
C25 C24 H24 119.9 . . ?
C49 O8 H8A 109.5 . . ?
C40 C39 H39 119.9 . . ?
C38 C39 C40 120.12(19) . . ?
C38 C39 H39 119.9 . . ?
C8 C9 H9 119.9 . . ?
C10 C9 C8 120.1(2) . . ?
C10 C9 H9 119.9 . . ?
C29 C34 H34 120.3 . . ?
C29 C34 C33 119.37(19) . . ?
C33 C34 H34 120.3 . . ?
C6 C5 C4 120.40(19) . . ?
C6 C5 H5 119.8 . . ?
C4 C5 H5 119.8 . . ?
C30 C31 H31 120.1 . . ?
C30 C31 C32 119.9(2) . . ?
C32 C31 H31 120.1 . . ?
C31 C32 H32 120.0 . . ?
C33 C32 C31 120.08(19) . . ?
C33 C32 H32 120.0 . . ?
C26 C25 H25 119.9 . . ?
C24 C25 C26 120.15(19) . . ?
C24 C25 H25 119.9 . . ?
C11 C10 H10 119.8 . . ?
C9 C10 C11 120.46(19) . . ?
C9 C10 H10 119.8 . . ?
C34 C33 H33 119.7 . . ?
C32 C33 C34 120.6(2) . . ?
C32 C33 H33 119.7 . . ?
O8 C49 H49A 109.5 . . ?
O8 C49 H49B 109.5 . . ?
O8 C49 H49C 109.5 . . ?
H49A C49 H49B 109.5 . . ?
H49A C49 H49C 109.5 . . ?
H49B C49 H49C 109.5 . . ?
C50 O10 H10A 109.5 . . ?
O10 C50 H50A 110.1 . . ?
O10 C50 H50B 109.1 . . ?
O10 C50 H50C 109.2 . . ?
H50A C50 H50B 109.5 . . ?
H50A C50 H50C 109.4 . . ?
H50B C50 H50C 109.5 . . ?
C50A O10A H10B 109.5 . . ?
O10A C50A H50D 123.4 . . ?
O10A C50A H50E 93.7 . . ?
O10A C50A H50F 109.8 . . ?
H50D C50A H50E 109.5 . . ?
H50D C50A H50F 109.5 . . ?
H50E C50A H50F 109.4 . . ?

loop_
_geom_bond_atom_site_label_1
_geom_bond_atom_site_label_2
_geom_bond_distance
_geom_bond_site_symmetry_2
_geom_bond_publ_flag
S1 O1 1.4500(13) . ?
S1 O2 1.4561(13) . ?
S1 O3 1.4565(13) . ?
S1 C43 1.7880(16) . ?
S2 O6 1.4592(14) . ?
S2 O5 1.4502(14) . ?
S2 O4 1.4453(14) . ?
S2 C41 1.7865(17) . ?
P2 C22 1.7999(18) . ?
P2 C29 1.7916(18) . ?
P2 C35 1.7948(18) . ?
P2 C23 1.7932(18) . ?
P1 C13 1.7925(18) . ?
P1 C7 1.7953(18) . ?
P1 C1 1.7958(18) . ?
P1 C19 1.8087(18) . ?
O11 H11A 0.8504 . ?
O11 H11B 0.8494 . ?
O9 H9A 0.8493 . ?
O9 H9B 0.8498 . ?
C46 C47 1.438(2) . ?
C46 C45 1.426(2) . ?
C46 C41 1.406(2) . ?
C44 C43 1.405(2) . ?
C44 C48 1.434(2) 3_565 ?
C44 C45 1.427(2) . ?
C43 C42 1.383(2) . ?
C48 H48 0.9300 . ?
C48 C47 1.346(2) . ?
C47 H47 0.9300 . ?
C45 C45 1.432(3) 3_565 ?
C41 C42 1.391(2) . ?
C42 H42 0.9300 . ?
C13 C18 1.406(3) . ?
C13 C14 1.387(2) . ?
O7 H7A 0.8512 . ?
O7 H7B 0.8498 . ?
C22 H22A 0.9700 . ?
C22 H22B 0.9700 . ?
C22 C21 1.527(2) . ?
C7 C12 1.395(3) . ?
C7 C8 1.388(3) . ?
C29 C30 1.395(3) . ?
C29 C34 1.382(3) . ?
C20 H20A 0.9700 . ?
C20 H20B 0.9700 . ?
C20 C21 1.528(2) . ?
C20 C19 1.533(3) . ?
C1 C6 1.393(3) . ?
C1 C2 1.390(3) . ?
C35 C36 1.394(3) . ?
C35 C40 1.400(3) . ?
C21 H21A 0.9700 . ?
C21 H21B 0.9700 . ?
C18 H18 0.9300 . ?
C18 C17 1.379(3) . ?
C6 H6 0.9300 . ?
C6 C5 1.381(3) . ?
C12 H12 0.9300 . ?
C12 C11 1.386(3) . ?
C23 C28 1.388(2) . ?
C23 C24 1.391(3) . ?
C19 H19A 0.9700 . ?
C19 H19B 0.9700 . ?
C17 H17 0.9300 . ?
C17 C16 1.387(3) . ?
C8 H8 0.9300 . ?
C8 C9 1.388(3) . ?
C28 H28 0.9300 . ?
C28 C27 1.386(3) . ?
C2 H2 0.9300 . ?
C2 C3 1.392(3) . ?
C15 H15 0.9300 . ?
C15 C14 1.389(3) . ?
C15 C16 1.379(3) . ?
C36 H36 0.9300 . ?
C36 C37 1.392(3) . ?
C40 H40 0.9300 . ?
C40 C39 1.385(3) . ?
C14 H14 0.9300 . ?
C27 H27 0.9300 . ?
C27 C26 1.375(3) . ?
C38 H38 0.9300 . ?
C38 C37 1.381(3) . ?
C38 C39 1.382(3) . ?
C37 H37 0.9300 . ?
C26 H26 0.9300 . ?
C26 C25 1.384(3) . ?
C16 H16 0.9300 . ?
C30 H30 0.9300 . ?
C30 C31 1.380(3) . ?
C3 H3 0.9300 . ?
C3 C4 1.379(3) . ?
C4 H4 0.9300 . ?
C4 C5 1.381(3) . ?
C11 H11 0.9300 . ?
C11 C10 1.381(3) . ?
C24 H24 0.9300 . ?
C24 C25 1.378(3) . ?
O8 H8A 0.8200 . ?
O8 C49 1.382(4) . ?
C39 H39 0.9300 . ?
C9 H9 0.9300 . ?
C9 C10 1.377(3) . ?
C34 H34 0.9300 . ?
C34 C33 1.390(3) . ?
C5 H5 0.9300 . ?
C31 H31 0.9300 . ?
C31 C32 1.386(3) . ?
C32 H32 0.9300 . ?
C32 C33 1.375(3) . ?
C25 H25 0.9300 . ?
C10 H10 0.9300 . ?
C33 H33 0.9300 . ?
C49 H49A 0.9600 . ?
C49 H49B 0.9600 . ?
C49 H49C 0.9600 . ?
O10 H10A 0.8200 . ?
O10 C50 1.465(5) . ?
C50 H50A 0.9600 . ?
C50 H50B 0.9598 . ?
C50 H50C 0.9600 . ?
O10A H10B 0.8200 . ?
O10A C50A 1.450(17) . ?
C50A H50D 0.9600 . ?
C50A H50E 0.9599 . ?
C50A H50F 0.9602 . ?
